data_2234506
loop_
_publ_author_name
'Wei, Bin'

_publ_section_title
;
 Bis(1<i>H</i>-imidazol-3-ium) naphthalene-1,5-disulfonate
;
_journal_coeditor_code BH2419
_journal_issue 5
_journal_name_full 'Acta Crystallographica Section E'
_journal_page_first o1529
_journal_paper_doi 10.1107/S1600536812016972
_journal_volume 68
_journal_year 2012
_chemical_formula_iupac '2C3 H5 N2 +, C10 H6 O6 S2 2-'
_chemical_formula_moiety '2(C3 H5 N2 +), C10 H6 O6 S2 2-'
_chemical_formula_sum 'C16 H16 N4 O6 S2'
_chemical_formula_weight 424.45
_chemical_name_systematic
;
Bis(1<i>H</i>-imidazol-3-ium) naphthalene-1,5-disulfonate
;
_space_group_IT_number 2
_symmetry_cell_setting triclinic
_symmetry_space_group_name_Hall '-P 1'
_symmetry_space_group_name_H-M 'P -1'
_atom_sites_solution_hydrogens geom
_atom_sites_solution_primary direct
_atom_sites_solution_secondary difmap
_audit_creation_method SHELXL-97
_cell_angle_alpha 93.66(3)
_cell_angle_beta 103.30(3)
_cell_angle_gamma 96.77(3)
_cell_formula_units_Z 1
_cell_length_a 6.6764(13)
_cell_length_b 6.7958(14)
_cell_length_c 10.251(2)
_cell_measurement_temperature 293(2)
_cell_volume 447.48(17)
_computing_cell_refinement 'CrystalClear (Rigaku, 2005)'
_computing_data_collection 'CrystalClear (Rigaku, 2005)'
_computing_data_reduction 'CrystalClear (Rigaku, 2005)'
_computing_molecular_graphics 'SHELXTL (Sheldrick, 2008)'
_computing_publication_material 'SHELXTL (Sheldrick, 2008)'
_computing_structure_refinement 'SHELXL97 (Sheldrick, 2008)'
_computing_structure_solution 'SHELXS97 (Sheldrick, 2008)'
_diffrn_ambient_temperature 293(2)
_diffrn_measured_fraction_theta_full 0.992
_diffrn_measured_fraction_theta_max 0.992
_diffrn_measurement_device_type 'Rigaku SCXmini'
_diffrn_measurement_method CCD_Profile_fitting
_diffrn_radiation_monochromator graphite
_diffrn_radiation_source 'fine-focus sealed tube'
_diffrn_radiation_type MoK\a
_diffrn_radiation_wavelength 0.71073
_diffrn_reflns_av_R_equivalents 0.0250
_diffrn_reflns_av_sigmaI/netI 0.0296
_diffrn_reflns_limit_h_max 8
_diffrn_reflns_limit_h_min -8
_diffrn_reflns_limit_k_max 8
_diffrn_reflns_limit_k_min -8
_diffrn_reflns_limit_l_max 13
_diffrn_reflns_limit_l_min -13
_diffrn_reflns_number 4578
_diffrn_reflns_theta_full 27.48
_diffrn_reflns_theta_max 27.48
_diffrn_reflns_theta_min 3.03
_exptl_absorpt_coefficient_mu 0.342
_exptl_absorpt_correction_T_max 0.885
_exptl_absorpt_correction_T_min 0.837
_exptl_absorpt_correction_type multi-scan
_exptl_absorpt_process_details '(CrystalClear; Rigaku, 2005)'
_exptl_crystal_colour Colorless
_exptl_crystal_density_diffrn 1.575
_exptl_crystal_density_method 'not measured'
_exptl_crystal_description block
_exptl_crystal_F_000 220
_exptl_crystal_size_max 0.5530
_exptl_crystal_size_mid 0.4350
_exptl_crystal_size_min 0.3560
_refine_diff_density_max 0.336
_refine_diff_density_min -0.356
_refine_ls_extinction_coef 0.473(17)
_refine_ls_extinction_expression Fc^*^=kFc[1+0.001xFc^2^\l^3^/sin(2\q)]^-1/4^
_refine_ls_extinction_method 'SHELXL97 (Sheldrick, 2008)'
_refine_ls_goodness_of_fit_ref 1.125
_refine_ls_hydrogen_treatment constr
_refine_ls_matrix_type full
_refine_ls_number_constraints 0
_refine_ls_number_parameters 128
_refine_ls_number_reflns 2043
_refine_ls_number_restraints 0
_refine_ls_restrained_S_all 1.125
_refine_ls_R_factor_all 0.0389
_refine_ls_R_factor_gt 0.0360
_refine_ls_shift/su_max 0.001
_refine_ls_shift/su_mean 0.000
_refine_ls_structure_factor_coef Fsqd
_refine_ls_weighting_details 'calc w=1/[\s^2^(Fo^2^)+(0.0312P)^2^+0.2736P] where P=(Fo^2^+2Fc^2^)/3'
_refine_ls_weighting_scheme calc
_refine_ls_wR_factor_gt 0.0930
_refine_ls_wR_factor_ref 0.0945
_reflns_number_gt 1901
_reflns_number_total 2043
_reflns_threshold_expression I>2\s(I)
_cod_data_source_file bh2419.cif
_cod_data_source_block I
_cod_original_cell_volume 447.48(16)
_cod_database_code 2234506
_cod_database_fobs_code 2234506

loop_
_symmetry_equiv_pos_as_xyz
'x, y, z'
'-x, -y, -z'

loop_
_atom_site_type_symbol
_atom_site_label
_atom_site_fract_x
_atom_site_fract_y
_atom_site_fract_z
_atom_site_U_iso_or_equiv
_atom_site_adp_type
_atom_site_calc_flag
_atom_site_refinement_flags
_atom_site_occupancy
_atom_site_symmetry_multiplicity
N N1 0.1864(3) 0.8251(3) 0.5703(2) 0.0502(5) Uani d . 1 1
H H1A 0.3103 0.8750 0.5689 0.060 Uiso calc R 1 1
C C1 0.0353(3) 0.7669(3) 0.4648(2) 0.0414(5) Uani d . 1 1
H H1C 0.0430 0.7727 0.3757 0.050 Uiso calc R 1 1
N N2 -0.1299(2) 0.6987(2) 0.50561(17) 0.0339(4) Uani d . 1 1
H H2A -0.2490 0.6512 0.4542 0.041 Uiso calc R 1 1
C C2 -0.0821(4) 0.7151(3) 0.6423(2) 0.0429(5) Uani d . 1 1
H H2C -0.1709 0.6782 0.6970 0.051 Uiso calc R 1 1
C C3 0.1172(4) 0.7945(4) 0.6829(3) 0.0561(7) Uani d . 1 1
H H3B 0.1939 0.8233 0.7715 0.067 Uiso calc R 1 1
S S1 0.59698(6) 0.27214(7) 0.74446(4) 0.02816(18) Uani d . 1 1
O O1 0.8155(2) 0.3366(2) 0.80260(13) 0.0360(3) Uani d . 1 1
O O2 0.5600(2) 0.0983(2) 0.64608(13) 0.0381(4) Uani d . 1 1
O O3 0.4864(2) 0.4326(2) 0.68915(14) 0.0399(4) Uani d . 1 1
C C4 0.2276(3) 0.2277(3) 1.0055(2) 0.0349(4) Uani d . 1 1
H H4A 0.1216 0.2937 1.0241 0.042 Uiso calc R 1 1
C C5 0.3273(3) 0.2901(3) 0.90549(19) 0.0317(4) Uani d . 1 1
H H5A 0.2866 0.3968 0.8582 0.038 Uiso calc R 1 1
C C6 0.4841(3) 0.1945(3) 0.87756(16) 0.0253(4) Uani d . 1 1
C C7 0.5517(2) 0.0313(2) 0.94962(16) 0.0239(3) Uani d . 1 1
C C8 0.7149(3) -0.0712(3) 0.92461(18) 0.0304(4) Uani d . 1 1
H H8A 0.7835 -0.0309 0.8595 0.036 Uiso calc R 1 1

loop_
_atom_site_aniso_label
_atom_site_aniso_U_11
_atom_site_aniso_U_22
_atom_site_aniso_U_33
_atom_site_aniso_U_12
_atom_site_aniso_U_13
_atom_site_aniso_U_23
N1 0.0278(8) 0.0370(10) 0.0858(15) -0.0023(7) 0.0143(9) 0.0151(10)
C1 0.0479(12) 0.0383(11) 0.0473(12) 0.0133(9) 0.0237(10) 0.0131(9)
N2 0.0272(8) 0.0314(8) 0.0409(9) 0.0021(6) 0.0048(7) 0.0024(7)
C2 0.0543(13) 0.0361(10) 0.0402(11) -0.0044(9) 0.0206(10) 0.0036(8)
C3 0.0621(15) 0.0423(12) 0.0477(13) -0.0113(11) -0.0098(11) 0.0023(10)
S1 0.0252(2) 0.0347(3) 0.0221(2) -0.00415(16) 0.00433(16) 0.00418(16)
O1 0.0263(7) 0.0450(8) 0.0331(7) -0.0064(5) 0.0048(5) 0.0061(6)
O2 0.0400(8) 0.0454(8) 0.0260(7) -0.0091(6) 0.0119(6) -0.0049(6)
O3 0.0363(7) 0.0451(8) 0.0360(7) 0.0012(6) 0.0029(6) 0.0155(6)
C4 0.0326(9) 0.0414(10) 0.0351(10) 0.0129(8) 0.0130(8) 0.0027(8)
C5 0.0319(9) 0.0323(9) 0.0311(9) 0.0069(7) 0.0063(7) 0.0044(7)
C6 0.0246(8) 0.0295(8) 0.0202(7) -0.0008(6) 0.0047(6) 0.0000(6)
C7 0.0210(7) 0.0287(8) 0.0200(7) 0.0000(6) 0.0038(6) -0.0019(6)
C8 0.0276(9) 0.0395(10) 0.0266(8) 0.0054(7) 0.0111(7) 0.0033(7)

loop_
_atom_type_symbol
_atom_type_description
_atom_type_scat_dispersion_real
_atom_type_scat_dispersion_imag
_atom_type_scat_source
C C 0.0033 0.0016 'International Tables Vol C Tables 4.2.6.8 and 6.1.1.4'
H H 0.0000 0.0000 'International Tables Vol C Tables 4.2.6.8 and 6.1.1.4'
N N 0.0061 0.0033 'International Tables Vol C Tables 4.2.6.8 and 6.1.1.4'
O O 0.0106 0.0060 'International Tables Vol C Tables 4.2.6.8 and 6.1.1.4'
S S 0.1246 0.1234 'International Tables Vol C Tables 4.2.6.8 and 6.1.1.4'

loop_
_geom_angle_atom_site_label_1
_geom_angle_atom_site_label_2
_geom_angle_atom_site_label_3
_geom_angle_site_symmetry_1
_geom_angle_site_symmetry_3
_geom_angle
C1 N1 C3 . . 109.10(18)
C1 N1 H1A . . 125.4
C3 N1 H1A . . 125.4
N1 C1 N2 . . 108.4(2)
N1 C1 H1C . . 125.8
N2 C1 H1C . . 125.8
C1 N2 C2 . . 108.91(18)
C1 N2 H2A . . 125.5
C2 N2 H2A . . 125.5
C3 C2 N2 . . 106.7(2)
C3 C2 H2C . . 126.7
N2 C2 H2C . . 126.7
C2 C3 N1 . . 106.9(2)
C2 C3 H3B . . 126.5
N1 C3 H3B . . 126.5
O1 S1 O3 . . 112.88(9)
O1 S1 O2 . . 112.73(9)
O3 S1 O2 . . 111.46(9)
O1 S1 C6 . . 107.15(8)
O3 S1 C6 . . 106.12(9)
O2 S1 C6 . . 105.93(8)
C8 C4 C5 2_657 . 120.55(17)
C8 C4 H4A 2_657 . 119.7
C5 C4 H4A . . 119.7
C6 C5 C4 . . 120.21(17)
C6 C5 H5A . . 119.9
C4 C5 H5A . . 119.9
C5 C6 C7 . . 121.20(16)
C5 C6 S1 . . 118.37(14)
C7 C6 S1 . . 120.39(13)
C8 C7 C7 . 2_657 118.9(2)
C8 C7 C6 . . 123.07(16)
C7 C7 C6 2_657 . 118.00(19)
C4 C8 C7 2_657 . 121.10(17)
C4 C8 H8A 2_657 . 119.5
C7 C8 H8A . . 119.5

loop_
_geom_bond_atom_site_label_1
_geom_bond_atom_site_label_2
_geom_bond_site_symmetry_2
_geom_bond_distance
N1 C1 . 1.301(3)
N1 C3 . 1.358(4)
N1 H1A . 0.8600
C1 H1C . 0.9300
N2 C1 . 1.312(3)
N2 C2 . 1.358(3)
N2 H2A . 0.8600
C2 C3 . 1.334(3)
C2 H2C . 0.9300
C3 H3B . 0.9300
O1 S1 . 1.4464(14)
O2 S1 . 1.4621(15)
O3 S1 . 1.4601(15)
S1 C6 . 1.7828(18)
C4 H4A . 0.9300
C4 C8 2_657 1.363(3)
C5 H5A . 0.9300
C5 C4 . 1.406(3)
C6 C5 . 1.369(3)
C6 C7 . 1.431(2)
C7 C8 . 1.422(2)
C7 C7 2_657 1.428(3)
C8 C4 2_657 1.363(3)
C8 H8A . 0.9300

loop_
_geom_hbond_atom_site_label_D
_geom_hbond_atom_site_label_H
_geom_hbond_atom_site_label_A
_geom_hbond_site_symmetry_A
_geom_hbond_distance_DH
_geom_hbond_distance_HA
_geom_hbond_distance_DA
_geom_hbond_angle_DHA
_geom_hbond_publ_flag
N2 H2A S1 2_566 0.86 2.84 3.588(2) 146.5 yes
N2 H2A O3 2_566 0.86 1.90 2.745(2) 167.7 yes
N1 H1A O2 1_565 0.86 2.09 2.847(2) 147.1 yes
N1 H1A O2 2_666 0.86 2.56 3.118(3) 123.9 no
